data_7708117
loop_
_publ_author_name
'Matos, Cati\'ucia R M O'
'Sanii, Rana'
'Wang, Shi-Qiang'
'Ronconi, C\'elia M'
'Zaworotko, Michael J.'

_publ_section_title
;
 Reversible single-crystal to single-crystal phase transformation between
 a new Werner clathrate and its apohost.
;
_journal_issue 37
_journal_name_full 'Dalton transactions (Cambridge, England : 2003)'
_journal_page_first 12923
_journal_page_last 12930
_journal_paper_doi 10.1039/d1dt01839f
_journal_volume 50
_journal_year 2021
_chemical_formula_moiety 'C70 H40 Co N10 O8 S2'
_chemical_formula_sum 'C70 H40 Co N10 O8 S2'
_chemical_formula_weight 1272.17
_space_group_crystal_system monoclinic
_space_group_IT_number 14
_space_group_name_Hall '-P 2yn'
_space_group_name_H-M_alt 'P 1 21/n 1'
_atom_sites_solution_hydrogens geom
_atom_sites_solution_primary dual
_audit_creation_date 2020-04-09
_audit_creation_method
;
Olex2 1.2
(compiled 2017.03.02 svn.r3394 for OlexSys, GUI svn.r5324)
;
_audit_update_record
;
2020-04-08 deposited with the CCDC.	2021-07-26 downloaded from the CCDC.
;
_cell_angle_alpha 90
_cell_angle_beta 99.870(4)
_cell_angle_gamma 90
_cell_formula_units_Z 2
_cell_length_a 7.7256(10)
_cell_length_b 23.640(3)
_cell_length_c 15.7191(19)
_cell_measurement_reflns_used 9820
_cell_measurement_temperature 298(2)
_cell_measurement_theta_max 31.46
_cell_measurement_theta_min 2.77
_cell_volume 2828.3(6)
_computing_cell_refinement 'SAINT V8.38A (?, 2016)'
_computing_data_reduction 'SAINT V8.38A (?, 2016)'
_computing_molecular_graphics 'Olex2 (Dolomanov et al., 2009)'
_computing_publication_material 'Olex2 (Dolomanov et al., 2009)'
_computing_structure_refinement 'ShelXL (Sheldrick, 2015)'
_computing_structure_solution 'XT (Sheldrick, 2015)'
_diffrn_ambient_temperature 298.01
_diffrn_measured_fraction_theta_full 0.999
_diffrn_measured_fraction_theta_max 0.998
_diffrn_measurement_device_type 'Bruker APEX-II CCD'
_diffrn_measurement_method '\f and \w scans'
_diffrn_radiation_type MoK\a
_diffrn_radiation_wavelength 0.71073
_diffrn_reflns_av_R_equivalents 0.0389
_diffrn_reflns_av_unetI/netI 0.0208
_diffrn_reflns_Laue_measured_fraction_full 0.999
_diffrn_reflns_Laue_measured_fraction_max 0.998
_diffrn_reflns_limit_h_max 11
_diffrn_reflns_limit_h_min -11
_diffrn_reflns_limit_k_max 34
_diffrn_reflns_limit_k_min -34
_diffrn_reflns_limit_l_max 23
_diffrn_reflns_limit_l_min -23
_diffrn_reflns_number 98379
_diffrn_reflns_point_group_measured_fraction_full 0.999
_diffrn_reflns_point_group_measured_fraction_max 0.998
_diffrn_reflns_theta_full 25.242
_diffrn_reflns_theta_max 31.565
_diffrn_reflns_theta_min 2.768
_diffrn_standards_number 0
_exptl_absorpt_coefficient_mu 0.450
_exptl_absorpt_correction_T_max 0.7462
_exptl_absorpt_correction_T_min 0.6975
_exptl_absorpt_correction_type none
_exptl_absorpt_process_details
;
SADABS-2016/2 (Bruker,2016/2) was used for absorption correction.
wR2(int) was 0.0546 before and 0.0472 after correction.
The Ratio of minimum to maximum transmission is 0.9347.
The \l/2 correction factor is Not present.
;
_exptl_crystal_colour pink
_exptl_crystal_colour_primary pink
_exptl_crystal_density_diffrn 1.494
_exptl_crystal_description block
_exptl_crystal_F_000 1306
_exptl_crystal_size_max 0.313
_exptl_crystal_size_mid 0.212
_exptl_crystal_size_min 0.117
_refine_diff_density_max 0.469
_refine_diff_density_min -0.428
_refine_diff_density_rms 0.052
_refine_ls_extinction_method none
_refine_ls_goodness_of_fit_ref 1.106
_refine_ls_hydrogen_treatment constr
_refine_ls_matrix_type full
_refine_ls_number_parameters 412
_refine_ls_number_reflns 9468
_refine_ls_number_restraints 0
_refine_ls_restrained_S_all 1.106
_refine_ls_R_factor_all 0.0707
_refine_ls_R_factor_gt 0.0514
_refine_ls_shift/su_max 0.001
_refine_ls_shift/su_mean 0.000
_refine_ls_structure_factor_coef Fsqd
_refine_ls_weighting_details 'w=1/[\s^2^(Fo^2^)+(0.0486P)^2^+1.2044P] where P=(Fo^2^+2Fc^2^)/3'
_refine_ls_weighting_scheme calc
_refine_ls_wR_factor_gt 0.1151
_refine_ls_wR_factor_ref 0.1253
_reflns_Friedel_coverage 0.000
_reflns_number_gt 7329
_reflns_number_total 9468
_reflns_threshold_expression 'I > 2\s(I)'
_cod_data_source_file d1dt01839f2.cif
_cod_data_source_block SAMM-5-Co-NCSafterremovalofOX
_cod_depositor_comments 'Adding full bibliography for 7708105--7708117.cif.'
_cod_original_cell_volume 2828.4(6)
_cod_database_code 7708117
_shelx_shelxl_version_number 2014/7
_shelx_space_group_comment
;
The symmetry employed for this shelxl refinement is uniquely defined
by the following loop, which should always be used as a source of
symmetry information in preference to the above space-group names.
They are only intended as comments.
;
_shelx_estimated_absorpt_t_max 0.949
_shelx_estimated_absorpt_t_min 0.872
_olex2_refinement_description
;
1. Fixed Uiso
 At 1.2 times of:
  All C(H) groups
2.a Aromatic/amide H refined with riding coordinates:
 C00H(H00H), C00K(H00K), C00L(H00L), C00M(H00M), C00S(H00S), C00T(H00T),
 C00W(H00W), C00X(H00X), C00Y(H00Y), C00Z(H00Z), C010(H010), C011(H011),
 C012(H012), C013(H013), C015(H015), C016(H016), C017(H017), C018(H018),
 C019(H019), C01A(H01A)
;
_olex2_submission_special_instructions 'No special instructions were received'

loop_
_space_group_symop_operation_xyz
'x, y, z'
'-x+1/2, y+1/2, -z+1/2'
'-x, -y, -z'
'x-1/2, -y-1/2, z-1/2'

loop_
_atom_site_label
_atom_site_type_symbol
_atom_site_fract_x
_atom_site_fract_y
_atom_site_fract_z
_atom_site_U_iso_or_equiv
_atom_site_adp_type
_atom_site_occupancy
_atom_site_site_symmetry_order
_atom_site_calc_flag
_atom_site_refinement_flags_posn
_atom_site_refinement_flags_adp
_atom_site_refinement_flags_occupancy
_atom_site_disorder_assembly
_atom_site_disorder_group
Co01 Co 0.5000 0.5000 0.5000 0.02983(8) Uani 1 2 d S T P . .
S002 S 0.03774(8) 0.50755(3) 0.25350(3) 0.05887(16) Uani 1 1 d . . . . .
O003 O 0.8110(2) 0.31168(6) 0.61876(9) 0.0531(4) Uani 1 1 d . . . . .
N004 N 0.37375(18) 0.44173(5) 0.58115(8) 0.0314(3) Uani 1 1 d . . . . .
O005 O 0.6040(2) 0.23257(6) 0.35697(9) 0.0585(4) Uani 1 1 d . . . . .
O006 O 0.4626(2) 0.45894(6) 0.84395(9) 0.0594(4) Uani 1 1 d . . . . .
O007 O 0.4821(2) 0.28090(6) 0.73803(9) 0.0592(4) Uani 1 1 d . . . . .
N008 N 0.47071(19) 0.36963(6) 0.79151(8) 0.0333(3) Uani 1 1 d . . . . .
N009 N 0.2885(2) 0.49314(7) 0.40128(10) 0.0413(3) Uani 1 1 d . . . . .
N00A N 0.71171(19) 0.27251(6) 0.48705(9) 0.0340(3) Uani 1 1 d . . . . .
N00B N 0.6325(2) 0.42523(6) 0.44481(9) 0.0360(3) Uani 1 1 d . . . . .
C00C C 0.3733(2) 0.38788(6) 0.70964(9) 0.0315(3) Uani 1 1 d . . . . .
C00D C 0.7340(2) 0.16431(7) 0.56398(10) 0.0313(3) Uani 1 1 d . . . . .
C00E C 0.7484(2) 0.10998(7) 0.60238(11) 0.0385(4) Uani 1 1 d . . . . .
C00F C 0.5204(2) 0.31263(7) 0.79874(11) 0.0365(3) Uani 1 1 d . . . . .
C00G C 0.6488(2) 0.33228(8) 0.95245(11) 0.0385(4) Uani 1 1 d . . . . .
C00H C 0.4558(2) 0.42170(7) 0.65741(10) 0.0334(3) Uani 1 1 d . . . . .
H00H H 0.5732 0.4310 0.6758 0.040 Uiso 1 1 calc R . . . .
C00I C 0.7883(2) 0.21217(7) 0.61493(10) 0.0327(3) Uani 1 1 d . . . . .
C00J C 0.1830(2) 0.49882(7) 0.33993(10) 0.0346(3) Uani 1 1 d . . . . .
C00K C 0.2048(2) 0.42693(7) 0.55647(10) 0.0351(3) Uani 1 1 d . . . . .
H00K H 0.1453 0.4404 0.5039 0.042 Uiso 1 1 calc R . . . .
C00L C 0.6305(2) 0.37303(7) 0.47778(11) 0.0346(3) Uani 1 1 d . . . . .
H00L H 0.5706 0.3672 0.5235 0.041 Uiso 1 1 calc R . . . .
C00M C 0.2013(2) 0.37232(8) 0.68347(11) 0.0404(4) Uani 1 1 d . . . . .
H00M H 0.1443 0.3488 0.7173 0.048 Uiso 1 1 calc R . . . .
C00N C 0.6556(2) 0.22578(7) 0.43372(11) 0.0363(3) Uani 1 1 d . . . . .
C00O C 0.6174(2) 0.29423(8) 0.88327(11) 0.0372(4) Uani 1 1 d . . . . .
C00P C 0.7135(2) 0.32736(7) 0.44689(11) 0.0348(3) Uani 1 1 d . . . . .
C00Q C 0.5981(2) 0.38936(8) 0.94247(11) 0.0409(4) Uani 1 1 d . . . . .
C00R C 0.6647(2) 0.16978(7) 0.47528(10) 0.0328(3) Uani 1 1 d . . . . .
C00S C 0.1157(2) 0.39284(8) 0.60500(12) 0.0428(4) Uani 1 1 d . . . . .
H00S H -0.0013 0.3836 0.5853 0.051 Uiso 1 1 calc R . . . .
C00T C 0.8563(3) 0.20623(8) 0.70132(11) 0.0436(4) Uani 1 1 d . . . . .
H00T H 0.8918 0.2380 0.7347 0.052 Uiso 1 1 calc R . . . .
C00U C 0.5073(2) 0.41044(7) 0.85789(11) 0.0388(4) Uani 1 1 d . . . . .
C00V C 0.7732(2) 0.26910(7) 0.57724(10) 0.0352(3) Uani 1 1 d . . . . .
C00W C 0.7198(3) 0.43227(8) 0.37880(12) 0.0455(4) Uani 1 1 d . . . . .
H00W H 0.7217 0.4681 0.3547 0.055 Uiso 1 1 calc R . . . .
C00X C 0.8015(3) 0.33531(8) 0.37873(13) 0.0456(4) Uani 1 1 d . . . . .
H00X H 0.8562 0.3052 0.3559 0.055 Uiso 1 1 calc R . . . .
C00Y C 0.8719(3) 0.15225(9) 0.73897(12) 0.0501(5) Uani 1 1 d . . . . .
H00Y H 0.9179 0.1485 0.7974 0.060 Uiso 1 1 calc R . . . .
C00Z C 0.8065(3) 0.38927(9) 0.34494(13) 0.0512(5) Uani 1 1 d . . . . .
H00Z H 0.8677 0.3963 0.3000 0.061 Uiso 1 1 calc R . . . .
C010 C 0.6903(3) 0.06262(8) 0.55068(13) 0.0502(5) Uani 1 1 d . . . . .
H010 H 0.6997 0.0267 0.5750 0.060 Uiso 1 1 calc R . . . .
C011 C 0.6072(3) 0.12259(8) 0.42711(12) 0.0437(4) Uani 1 1 d . . . . .
H011 H 0.5591 0.1264 0.3690 0.052 Uiso 1 1 calc R . . . .
C012 C 0.8206(3) 0.10524(8) 0.69097(12) 0.0481(5) Uani 1 1 d . . . . .
H012 H 0.8331 0.0697 0.7168 0.058 Uiso 1 1 calc R . . . .
C013 C 0.6206(3) 0.06890(8) 0.46536(13) 0.0527(5) Uani 1 1 d . . . . .
H013 H 0.5818 0.0373 0.4324 0.063 Uiso 1 1 calc R . . . .
C014 C 0.7349(3) 0.31277(11) 1.03454(12) 0.0535(5) Uani 1 1 d . . . . .
C015 C 0.6324(3) 0.42612(11) 1.01133(13) 0.0572(5) Uani 1 1 d . . . . .
H015 H 0.5990 0.4639 1.0043 0.069 Uiso 1 1 calc R . . . .
C016 C 0.6732(3) 0.23900(9) 0.89329(14) 0.0498(5) Uani 1 1 d . . . . .
H016 H 0.6561 0.2144 0.8464 0.060 Uiso 1 1 calc R . . . .
C017 C 0.7561(3) 0.22006(11) 0.97485(17) 0.0652(7) Uani 1 1 d . . . . .
H017 H 0.7918 0.1825 0.9819 0.078 Uiso 1 1 calc R . . . .
C018 C 0.7847(3) 0.25542(12) 1.04296(16) 0.0664(7) Uani 1 1 d . . . . .
H018 H 0.8382 0.2418 1.0965 0.080 Uiso 1 1 calc R . . . .
C019 C 0.7666(4) 0.35173(14) 1.10324(14) 0.0727(8) Uani 1 1 d . . . . .
H019 H 0.8221 0.3395 1.1573 0.087 Uiso 1 1 calc R . . . .
C01A C 0.7180(4) 0.40661(14) 1.09235(15) 0.0759(8) Uani 1 1 d . . . . .
H01A H 0.7412 0.4316 1.1386 0.091 Uiso 1 1 calc R . . . .

loop_
_atom_site_aniso_label
_atom_site_aniso_U_11
_atom_site_aniso_U_22
_atom_site_aniso_U_33
_atom_site_aniso_U_23
_atom_site_aniso_U_13
_atom_site_aniso_U_12
Co01 0.03457(16) 0.02898(14) 0.02271(13) 0.00804(10) -0.00423(10) -0.00455(12)
S002 0.0603(3) 0.0739(4) 0.0339(2) 0.0018(2) -0.0161(2) 0.0121(3)
O003 0.0797(10) 0.0353(6) 0.0392(7) -0.0021(5) -0.0044(7) -0.0155(7)
N004 0.0376(7) 0.0295(6) 0.0251(6) 0.0061(5) -0.0003(5) -0.0022(5)
O005 0.0887(12) 0.0458(7) 0.0322(7) 0.0026(6) -0.0145(7) 0.0038(7)
O006 0.0916(12) 0.0350(7) 0.0465(8) -0.0001(6) -0.0030(8) 0.0019(7)
O007 0.0853(11) 0.0426(7) 0.0432(8) -0.0067(6) -0.0077(7) 0.0117(7)
N008 0.0434(8) 0.0310(6) 0.0240(6) 0.0065(5) 0.0014(5) -0.0033(5)
N009 0.0426(8) 0.0468(8) 0.0311(7) 0.0091(6) -0.0033(6) -0.0102(6)
N00A 0.0406(7) 0.0292(6) 0.0301(6) 0.0016(5) 0.0001(5) 0.0019(5)
N00B 0.0439(8) 0.0308(6) 0.0318(7) 0.0019(5) 0.0022(6) -0.0026(6)
C00C 0.0403(8) 0.0298(7) 0.0234(6) 0.0048(5) 0.0027(6) -0.0005(6)
C00D 0.0319(7) 0.0315(7) 0.0298(7) -0.0009(6) 0.0032(6) -0.0002(6)
C00E 0.0452(10) 0.0333(8) 0.0362(8) 0.0016(6) 0.0050(7) -0.0009(7)
C00F 0.0416(9) 0.0352(8) 0.0317(8) 0.0056(6) 0.0033(7) 0.0012(7)
C00G 0.0311(8) 0.0543(10) 0.0291(7) 0.0137(7) 0.0025(6) -0.0040(7)
C00H 0.0366(8) 0.0338(7) 0.0281(7) 0.0083(6) 0.0004(6) -0.0036(6)
C00I 0.0353(8) 0.0317(7) 0.0292(7) -0.0002(6) 0.0003(6) -0.0018(6)
C00J 0.0386(8) 0.0374(8) 0.0260(7) 0.0033(6) 0.0008(6) -0.0028(7)
C00K 0.0390(8) 0.0347(8) 0.0286(7) 0.0043(6) -0.0026(6) -0.0036(6)
C00L 0.0380(8) 0.0327(7) 0.0321(7) 0.0028(6) 0.0036(6) -0.0016(6)
C00M 0.0452(10) 0.0422(9) 0.0336(8) 0.0076(7) 0.0063(7) -0.0101(7)
C00N 0.0406(9) 0.0348(8) 0.0308(7) -0.0013(6) -0.0020(6) 0.0033(7)
C00O 0.0343(8) 0.0419(9) 0.0350(8) 0.0132(7) 0.0047(6) 0.0010(7)
C00P 0.0381(8) 0.0316(7) 0.0330(8) 0.0036(6) 0.0012(6) 0.0010(6)
C00Q 0.0428(9) 0.0505(10) 0.0279(8) 0.0030(7) 0.0021(7) -0.0093(8)
C00R 0.0342(8) 0.0333(7) 0.0296(7) -0.0026(6) 0.0015(6) 0.0001(6)
C00S 0.0383(9) 0.0488(10) 0.0385(9) 0.0054(7) -0.0016(7) -0.0115(8)
C00T 0.0542(11) 0.0417(9) 0.0307(8) -0.0010(7) -0.0042(7) -0.0042(8)
C00U 0.0469(10) 0.0377(8) 0.0306(8) 0.0021(6) 0.0029(7) -0.0070(7)
C00V 0.0386(8) 0.0336(7) 0.0314(8) 0.0006(6) -0.0001(6) -0.0050(6)
C00W 0.0650(12) 0.0347(8) 0.0381(9) 0.0045(7) 0.0129(8) -0.0037(8)
C00X 0.0531(11) 0.0403(9) 0.0457(10) 0.0026(7) 0.0146(9) 0.0069(8)
C00Y 0.0671(13) 0.0488(10) 0.0300(8) 0.0070(7) -0.0042(8) 0.0010(9)
C00Z 0.0707(14) 0.0437(10) 0.0441(10) 0.0041(8) 0.0234(10) -0.0008(9)
C010 0.0709(14) 0.0316(8) 0.0483(11) -0.0003(7) 0.0108(10) -0.0063(9)
C011 0.0534(11) 0.0422(9) 0.0332(8) -0.0075(7) 0.0014(7) -0.0048(8)
C012 0.0639(13) 0.0391(9) 0.0397(9) 0.0099(7) 0.0038(9) 0.0005(9)
C013 0.0750(15) 0.0363(9) 0.0456(10) -0.0106(8) 0.0068(10) -0.0126(9)
C014 0.0406(10) 0.0836(16) 0.0339(9) 0.0200(9) -0.0008(7) -0.0020(10)
C015 0.0675(14) 0.0639(13) 0.0372(10) -0.0066(9) 0.0004(9) -0.0144(11)
C016 0.0446(10) 0.0483(11) 0.0567(12) 0.0167(9) 0.0094(9) 0.0084(8)
C017 0.0527(13) 0.0681(15) 0.0739(16) 0.0378(13) 0.0083(11) 0.0184(11)
C018 0.0520(13) 0.0910(18) 0.0526(13) 0.0376(13) -0.0010(10) 0.0099(12)
C019 0.0685(16) 0.112(2) 0.0310(10) 0.0110(12) -0.0097(10) -0.0080(15)
C01A 0.0862(19) 0.102(2) 0.0338(10) -0.0101(12) -0.0065(11) -0.0215(17)

loop_
_atom_type_symbol
_atom_type_description
_atom_type_scat_dispersion_real
_atom_type_scat_dispersion_imag
_atom_type_scat_source
C C 0.0033 0.0016 'International Tables Vol C Tables 4.2.6.8 and 6.1.1.4'
H H 0.0000 0.0000 'International Tables Vol C Tables 4.2.6.8 and 6.1.1.4'
Co Co 0.3494 0.9721 'International Tables Vol C Tables 4.2.6.8 and 6.1.1.4'
N N 0.0061 0.0033 'International Tables Vol C Tables 4.2.6.8 and 6.1.1.4'
O O 0.0106 0.0060 'International Tables Vol C Tables 4.2.6.8 and 6.1.1.4'
S S 0.1246 0.1234 'International Tables Vol C Tables 4.2.6.8 and 6.1.1.4'

loop_
_geom_angle_atom_site_label_1
_geom_angle_atom_site_label_2
_geom_angle_atom_site_label_3
_geom_angle
_geom_angle_site_symmetry_1
_geom_angle_site_symmetry_3
_geom_angle_publ_flag
N004 Co01 N004 180.0 . 3_666 ?
N004 Co01 N00B 90.44(5) . . ?
N004 Co01 N00B 89.56(5) 3_666 . ?
N004 Co01 N00B 89.56(5) . 3_666 ?
N004 Co01 N00B 90.44(5) 3_666 3_666 ?
N009 Co01 N004 90.81(5) . . ?
N009 Co01 N004 89.20(5) 3_666 . ?
N009 Co01 N004 89.20(5) . 3_666 ?
N009 Co01 N004 90.80(5) 3_666 3_666 ?
N009 Co01 N009 180.0 3_666 . ?
N009 Co01 N00B 89.86(6) 3_666 . ?
N009 Co01 N00B 90.14(6) . . ?
N009 Co01 N00B 90.14(6) 3_666 3_666 ?
N009 Co01 N00B 89.86(6) . 3_666 ?
N00B Co01 N00B 180.0 3_666 . ?
C00H N004 Co01 123.15(11) . . ?
C00K N004 Co01 119.87(10) . . ?
C00K N004 C00H 116.92(14) . . ?
C00F N008 C00C 117.03(13) . . ?
C00F N008 C00U 125.41(14) . . ?
C00U N008 C00C 117.56(13) . . ?
C00J N009 Co01 166.56(14) . . ?
C00N N00A C00P 117.98(13) . . ?
C00N N00A C00V 124.49(13) . . ?
C00V N00A C00P 117.49(13) . . ?
C00L N00B Co01 121.97(12) . . ?
C00L N00B C00W 117.04(15) . . ?
C00W N00B Co01 120.97(12) . . ?
C00H C00C N008 118.79(15) . . ?
C00M C00C N008 121.22(14) . . ?
C00M C00C C00H 119.99(14) . . ?
C00I C00D C00E 119.52(14) . . ?
C00I C00D C00R 120.92(14) . . ?
C00R C00D C00E 119.56(14) . . ?
C010 C00E C00D 118.72(16) . . ?
C010 C00E C012 122.52(17) . . ?
C012 C00E C00D 118.76(16) . . ?
O007 C00F N008 120.39(15) . . ?
O007 C00F C00O 123.06(16) . . ?
N008 C00F C00O 116.54(15) . . ?
C00O C00G C00Q 121.46(15) . . ?
C00O C00G C014 119.19(19) . . ?
C00Q C00G C014 119.34(19) . . ?
N004 C00H C00C 122.75(15) . . ?
N004 C00H H00H 118.6 . . ?
C00C C00H H00H 118.6 . . ?
C00D C00I C00V 120.81(14) . . ?
C00T C00I C00D 120.34(15) . . ?
C00T C00I C00V 118.85(15) . . ?
N009 C00J S002 179.00(17) . . ?
N004 C00K H00K 118.4 . . ?
N004 C00K C00S 123.19(15) . . ?
C00S C00K H00K 118.4 . . ?
N00B C00L H00L 118.5 . . ?
N00B C00L C00P 123.04(16) . . ?
C00P C00L H00L 118.5 . . ?
C00C C00M H00M 121.2 . . ?
C00C C00M C00S 117.63(16) . . ?
C00S C00M H00M 121.2 . . ?
O005 C00N N00A 120.14(16) . . ?
O005 C00N C00R 122.84(16) . . ?
N00A C00N C00R 117.02(14) . . ?
C00G C00O C00F 120.26(16) . . ?
C016 C00O C00F 118.95(18) . . ?
C016 C00O C00G 120.78(17) . . ?
C00L C00P N00A 120.45(15) . . ?
C00X C00P N00A 120.42(16) . . ?
C00X C00P C00L 119.11(16) . . ?
C00G C00Q C00U 120.23(16) . . ?
C015 C00Q C00G 120.34(18) . . ?
C015 C00Q C00U 119.43(19) . . ?
C00D C00R C00N 120.13(14) . . ?
C011 C00R C00D 120.04(15) . . ?
C011 C00R C00N 119.82(15) . . ?
C00K C00S C00M 119.51(16) . . ?
C00K C00S H00S 120.2 . . ?
C00M C00S H00S 120.2 . . ?
C00I C00T H00T 120.0 . . ?
C00I C00T C00Y 119.98(17) . . ?
C00Y C00T H00T 120.0 . . ?
O006 C00U N008 119.97(16) . . ?
O006 C00U C00Q 124.06(17) . . ?
N008 C00U C00Q 115.96(15) . . ?
O003 C00V N00A 120.09(15) . . ?
O003 C00V C00I 123.45(15) . . ?
N00A C00V C00I 116.47(14) . . ?
N00B C00W H00W 118.3 . . ?
N00B C00W C00Z 123.44(17) . . ?
C00Z C00W H00W 118.3 . . ?
C00P C00X H00X 120.8 . . ?
C00P C00X C00Z 118.31(18) . . ?
C00Z C00X H00X 120.8 . . ?
C00T C00Y H00Y 119.6 . . ?
C012 C00Y C00T 120.80(17) . . ?
C012 C00Y H00Y 119.6 . . ?
C00W C00Z C00X 119.04(18) . . ?
C00W C00Z H00Z 120.5 . . ?
C00X C00Z H00Z 120.5 . . ?
C00E C010 H010 119.6 . . ?
C013 C010 C00E 120.84(18) . . ?
C013 C010 H010 119.6 . . ?
C00R C011 H011 119.9 . . ?
C00R C011 C013 120.28(17) . . ?
C013 C011 H011 119.9 . . ?
C00E C012 H012 119.7 . . ?
C00Y C012 C00E 120.60(17) . . ?
C00Y C012 H012 119.7 . . ?
C010 C013 C011 120.54(17) . . ?
C010 C013 H013 119.7 . . ?
C011 C013 H013 119.7 . . ?
C018 C014 C00G 118.3(2) . . ?
C019 C014 C00G 118.4(2) . . ?
C019 C014 C018 123.3(2) . . ?
C00Q C015 H015 120.0 . . ?
C00Q C015 C01A 120.1(2) . . ?
C01A C015 H015 120.0 . . ?
C00O C016 H016 120.3 . . ?
C00O C016 C017 119.5(2) . . ?
C017 C016 H016 120.3 . . ?
C016 C017 H017 119.5 . . ?
C018 C017 C016 121.0(2) . . ?
C018 C017 H017 119.5 . . ?
C014 C018 H018 119.4 . . ?
C017 C018 C014 121.19(19) . . ?
C017 C018 H018 119.4 . . ?
C014 C019 H019 119.3 . . ?
C01A C019 C014 121.5(2) . . ?
C01A C019 H019 119.3 . . ?
C015 C01A H01A 119.8 . . ?
C019 C01A C015 120.4(2) . . ?
C019 C01A H01A 119.8 . . ?

loop_
_geom_bond_atom_site_label_1
_geom_bond_atom_site_label_2
_geom_bond_distance
_geom_bond_site_symmetry_2
_geom_bond_publ_flag
Co01 N004 2.2143(13) 3_666 ?
Co01 N004 2.2143(13) . ?
Co01 N009 2.0581(15) . ?
Co01 N009 2.0581(15) 3_666 ?
Co01 N00B 2.2870(15) . ?
Co01 N00B 2.2870(15) 3_666 ?
S002 C00J 1.6204(17) . ?
O003 C00V 1.208(2) . ?
N004 C00H 1.3425(19) . ?
N004 C00K 1.342(2) . ?
O005 C00N 1.214(2) . ?
O006 C00U 1.207(2) . ?
O007 C00F 1.210(2) . ?
N008 C00C 1.4411(19) . ?
N008 C00F 1.400(2) . ?
N008 C00U 1.413(2) . ?
N009 C00J 1.158(2) . ?
N00A C00N 1.409(2) . ?
N00A C00P 1.443(2) . ?
N00A C00V 1.418(2) . ?
N00B C00L 1.340(2) . ?
N00B C00W 1.341(2) . ?
C00C C00H 1.378(2) . ?
C00C C00M 1.372(2) . ?
C00D C00E 1.415(2) . ?
C00D C00I 1.408(2) . ?
C00D C00R 1.411(2) . ?
C00E C010 1.411(3) . ?
C00E C012 1.413(3) . ?
C00F C00O 1.475(2) . ?
C00G C00O 1.400(3) . ?
C00G C00Q 1.406(3) . ?
C00G C014 1.423(2) . ?
C00H H00H 0.9300 . ?
C00I C00T 1.377(2) . ?
C00I C00V 1.467(2) . ?
C00K H00K 0.9300 . ?
C00K C00S 1.373(2) . ?
C00L H00L 0.9300 . ?
C00L C00P 1.386(2) . ?
C00M H00M 0.9300 . ?
C00M C00S 1.383(2) . ?
C00N C00R 1.473(2) . ?
C00O C016 1.375(3) . ?
C00P C00X 1.376(3) . ?
C00Q C00U 1.479(2) . ?
C00Q C015 1.378(3) . ?
C00R C011 1.379(2) . ?
C00S H00S 0.9300 . ?
C00T H00T 0.9300 . ?
C00T C00Y 1.403(3) . ?
C00W H00W 0.9300 . ?
C00W C00Z 1.374(3) . ?
C00X H00X 0.9300 . ?
C00X C00Z 1.385(3) . ?
C00Y H00Y 0.9300 . ?
C00Y C012 1.363(3) . ?
C00Z H00Z 0.9300 . ?
C010 H010 0.9300 . ?
C010 C013 1.365(3) . ?
C011 H011 0.9300 . ?
C011 C013 1.401(3) . ?
C012 H012 0.9300 . ?
C013 H013 0.9300 . ?
C014 C018 1.409(4) . ?
C014 C019 1.409(4) . ?
C015 H015 0.9300 . ?
C015 C01A 1.408(3) . ?
C016 H016 0.9300 . ?
C016 C017 1.405(3) . ?
C017 H017 0.9300 . ?
C017 C018 1.346(4) . ?
C018 H018 0.9300 . ?
C019 H019 0.9300 . ?
C019 C01A 1.353(4) . ?
C01A H01A 0.9300 . ?
